data_4516882
loop_
_publ_author_name
'Zhai, Feng'
'Jordan, Richard F.'

_publ_section_title
;
 Autoxidation of Heterocyclic Aminals.
;
_journal_issue 6
_journal_name_full 'ACS omega'
_journal_page_first 3055
_journal_page_last 3063
_journal_paper_doi 10.1021/acsomega.7b00589
_journal_volume 2
_journal_year 2017
_chemical_formula_moiety 'C34 H34 N4 O2'
_chemical_formula_sum 'C34 H34 N4 O2'
_chemical_formula_weight 530.65
_space_group_crystal_system trigonal
_space_group_IT_number 148
_space_group_name_Hall '-R 3'
_space_group_name_H-M_alt 'R -3 :H'
_atom_sites_solution_hydrogens mixed
_atom_sites_solution_primary
;
dual-space method as implemented in SHELXT 2014/5 (Sheldrick, 2015)
;
_atom_sites_solution_secondary difmap
_audit_creation_date 2015-10-16
_audit_creation_method
;
Olex2 1.2
(compiled 2015.09.30 svn.r3233 for OlexSys, GUI svn.r5103)
;
_cell_angle_alpha 90
_cell_angle_beta 90
_cell_angle_gamma 120
_cell_formula_units_Z 18
_cell_length_a 33.259(3)
_cell_length_b 33.259(3)
_cell_length_c 15.5227(18)
_cell_measurement_reflns_used 9648
_cell_measurement_temperature 100(2)
_cell_measurement_theta_max 26.24
_cell_measurement_theta_min 2.28
_cell_volume 14870(3)
_computing_cell_refinement 'SAINT V.8.34A (Bruker AXS Inc., 2013)'
_computing_data_collection 'APEX2 v.2014.9-0 (Bruker AXS Inc., 2014)'
_computing_data_reduction 'SAINT V.8.34A (Bruker AXS Inc., 2013)'
_computing_molecular_graphics
;
Ortep-3 for Windows (Farrugia,  1997)

OLEX2: a complete structure solution, refinement and analysis program 
Dolomanov et al., 2009

Mercury: visualization and analysis of crystal structures
Macrae, et al., 2006

L. J. Farrugia, J. Appl. Cryst. (1997). 30, 565

O. V. Dolomanov, L. J. Bourhis, R. J. Gildea, J. A. K. Howard and H. Puschmann.
J. Appl. Cryst. (2009). 42, 339-341;

C. F. Macrae, P. R. Edgington, P. McCabe, E. Pidcock, G. P. Shields, R. Taylor,
M. Towler and J. van de Streek, J. Appl. Cryst. (2006). 39, 453-457.
;
_computing_publication_material
;
 APEX3 v.2015.5-2 (Bruker AXS Inc., 2015)
 OLEX2 (Dolomanov et al., 2009)
;
_computing_structure_refinement 'XL-2014/7 (Sheldrick, 2015b)'
_computing_structure_solution 'XT 2014/5 (Sheldrick, 2015a)'
_diffrn_ambient_temperature 100(2)
_diffrn_detector_area_resol_mean 10.4167
_diffrn_measured_fraction_theta_full 0.998
_diffrn_measured_fraction_theta_max 0.997
_diffrn_measurement_device_type 'Bruker D8 Venture PHOTON 100 CMOS'
_diffrn_measurement_method 'omega and phi scans'
_diffrn_radiation_monochromator mirrors
_diffrn_radiation_type MoK\a
_diffrn_radiation_wavelength 0.71073
_diffrn_reflns_av_R_equivalents 0.0496
_diffrn_reflns_av_unetI/netI 0.0256
_diffrn_reflns_Laue_measured_fraction_full 0.998
_diffrn_reflns_Laue_measured_fraction_max 0.997
_diffrn_reflns_limit_h_max 41
_diffrn_reflns_limit_h_min -41
_diffrn_reflns_limit_k_max 41
_diffrn_reflns_limit_k_min -41
_diffrn_reflns_limit_l_max 19
_diffrn_reflns_limit_l_min -19
_diffrn_reflns_number 113664
_diffrn_reflns_point_group_measured_fraction_full 0.998
_diffrn_reflns_point_group_measured_fraction_max 0.997
_diffrn_reflns_theta_full 25.242
_diffrn_reflns_theta_max 26.445
_diffrn_reflns_theta_min 2.121
_diffrn_source 'INCOATEC ImuS micro-focus source'
_diffrn_standards_number 0
_exptl_absorpt_coefficient_mu 0.067
_exptl_absorpt_correction_T_max 0.5624
_exptl_absorpt_correction_T_min 0.5302
_exptl_absorpt_correction_type multi-scan
_exptl_absorpt_process_details
;
SADABS-2014/5 (Bruker,2014/5) was used for absorption correction.
wR2(int) was 0.1296 before and 0.0520 after correction.
The Ratio of minimum to maximum transmission is 0.9427.
The \l/2 correction factor is 0.00150.
;
_exptl_crystal_colour colourless
_exptl_crystal_density_diffrn 1.067
_exptl_crystal_description block
_exptl_crystal_F_000 5076
_exptl_crystal_size_max 0.38
_exptl_crystal_size_mid 0.19
_exptl_crystal_size_min 0.13
_refine_diff_density_max 0.519
_refine_diff_density_min -0.443
_refine_diff_density_rms 0.050
_refine_ls_extinction_method none
_refine_ls_goodness_of_fit_ref 1.055
_refine_ls_hydrogen_treatment mixed
_refine_ls_matrix_type full
_refine_ls_number_parameters 384
_refine_ls_number_reflns 6786
_refine_ls_number_restraints 33
_refine_ls_restrained_S_all 1.072
_refine_ls_R_factor_all 0.0729
_refine_ls_R_factor_gt 0.0529
_refine_ls_shift/su_max 0.001
_refine_ls_shift/su_mean 0.000
_refine_ls_structure_factor_coef Fsqd
_refine_ls_weighting_details 'w=1/[\s^2^(Fo^2^)+(0.0562P)^2^+35.9124P] where P=(Fo^2^+2Fc^2^)/3'
_refine_ls_weighting_scheme calc
_refine_ls_wR_factor_gt 0.1308
_refine_ls_wR_factor_ref 0.1406
_reflns_Friedel_coverage 0.000
_reflns_number_gt 5331
_reflns_number_total 6786
_reflns_threshold_expression 'I > 2\s(I)'
_cod_data_source_file ao7b00589_si_004.cif
_cod_data_source_block 0138_feng_sq
_cod_original_sg_symbol_H-M 'R -3'
_cod_database_code 4516882
_shelx_space_group_comment
;
The symmetry employed for this shelxl refinement is uniquely defined
by the following loop, which should always be used as a source of
symmetry information in preference to the above space-group names.
They are only intended as comments.
;
_shelx_estimated_absorpt_t_max 0.991
_shelx_estimated_absorpt_t_min 0.975
_olex2_refinement_description
;
1. Fixed Uiso
 At 1.2 times of:
  All C(H) groups, All C(H,H) groups
 At 1.5 times of:
  All C(H,H,H) groups
2. Restrained distances
 C3-C2 \\sim C2-C1 \\sim C33-C31 \\sim C33A-C31 \\sim C32-C31 \\sim C32A-C31
 with sigma of 0.01
3. Uiso/Uaniso restraints and constraints
Uanis(C33) = Uanis(C33A)
Uanis(C32) = Uanis(C32A)
4. Rigid body (RIGU) restrains
 C31, C32, C33, C32A, C33A
 with sigma for 1-2 distances of 0.004 and sigma for 1-3 distances of 0.004
5. Others
 Sof(H31A)=Sof(C32A)=Sof(H32D)=Sof(H32E)=Sof(H32F)=Sof(C33A)=Sof(H33D)=
 Sof(H33E)=Sof(H33F)=1-FVAR(1)
 Sof(H31)=Sof(C32)=Sof(H32A)=Sof(H32B)=Sof(H32C)=Sof(C33)=Sof(H33A)=Sof(H33B)=
 Sof(H33C)=FVAR(1)
6.a Ternary CH refined with riding coordinates:
 C2(H2), C31(H31), C31(H31A)
6.b Aromatic/amide H refined with riding coordinates:
 C5(H5), C6(H6), C7(H7), C14(H14), C15(H15), C16(H16), C20(H20), C21(H21),
 C22(H22), C26(H26), C27(H27), C28(H28)
6.c Idealised Me refined as rotating group:
 C1(H1A,H1B,H1C), C3(H3A,H3B,H3C), C11(H11A,H11B,H11C), C34(H34A,H34B,H34C),
 C32(H32A,H32B,H32C), C33(H33A,H33B,H33C), C32A(H32D,H32E,H32F), C33A(H33D,H33E,
 H33F)
;
_shelx_shelxl_version_number 2014/7
_olex2_submission_special_instructions 'No special instructions were received'

loop_
_space_group_symop_operation_xyz
'x, y, z'
'-y, x-y, z'
'-x+y, -x, z'
'x+2/3, y+1/3, z+1/3'
'-y+2/3, x-y+1/3, z+1/3'
'-x+y+2/3, -x+1/3, z+1/3'
'x+1/3, y+2/3, z+2/3'
'-y+1/3, x-y+2/3, z+2/3'
'-x+y+1/3, -x+2/3, z+2/3'
'-x, -y, -z'
'y, -x+y, -z'
'x-y, x, -z'
'-x+2/3, -y+1/3, -z+1/3'
'y+2/3, -x+y+1/3, -z+1/3'
'x-y+2/3, x+1/3, -z+1/3'
'-x+1/3, -y+2/3, -z+2/3'
'y+1/3, -x+y+2/3, -z+2/3'
'x-y+1/3, x+2/3, -z+2/3'

loop_
_atom_site_label
_atom_site_type_symbol
_atom_site_fract_x
_atom_site_fract_y
_atom_site_fract_z
_atom_site_U_iso_or_equiv
_atom_site_adp_type
_atom_site_occupancy
_atom_site_site_symmetry_order
_atom_site_calc_flag
_atom_site_refinement_flags_posn
_atom_site_refinement_flags_adp
_atom_site_refinement_flags_occupancy
_atom_site_disorder_assembly
_atom_site_disorder_group
O1 O 0.72065(5) 0.76540(5) 0.25205(8) 0.0272(3) Uani 1 1 d . . . . .
O2 O 0.87885(4) 0.75400(5) 0.48403(9) 0.0268(3) Uani 1 1 d . . . . .
N1 N 0.73967(5) 0.69464(5) 0.43603(10) 0.0203(3) Uani 1 1 d . . . . .
H1 H 0.7364(7) 0.6744(8) 0.4726(14) 0.025(6) Uiso 1 1 d . . . . .
N2 N 0.72185(5) 0.75241(5) 0.39529(10) 0.0202(3) Uani 1 1 d . . . . .
N3 N 0.80566(5) 0.81903(5) 0.47450(10) 0.0210(3) Uani 1 1 d . . . . .
H3 H 0.7930(7) 0.8357(7) 0.4813(13) 0.019(5) Uiso 1 1 d . . . . .
N4 N 0.81689(5) 0.75887(5) 0.52993(10) 0.0213(3) Uani 1 1 d . . . . .
C1 C 0.74474(8) 0.59408(7) 0.39383(16) 0.0377(5) Uani 1 1 d D . . . .
H1A H 0.7169 0.5969 0.3992 0.057 Uiso 1 1 calc GR . . . .
H1B H 0.7436 0.5718 0.4365 0.057 Uiso 1 1 calc GR . . . .
H1C H 0.7461 0.5832 0.3358 0.057 Uiso 1 1 calc GR . . . .
C2 C 0.78769(6) 0.64118(7) 0.40928(13) 0.0269(4) Uani 1 1 d D . . . .
H2 H 0.7848 0.6516 0.4682 0.032 Uiso 1 1 calc R . . . .
C3 C 0.83156(7) 0.63733(8) 0.40852(15) 0.0364(5) Uani 1 1 d D . . . .
H3A H 0.8334 0.6234 0.3541 0.055 Uiso 1 1 calc GR . . . .
H3B H 0.8306 0.6178 0.4566 0.055 Uiso 1 1 calc GR . . . .
H3C H 0.8589 0.6683 0.4144 0.055 Uiso 1 1 calc GR . . . .
C4 C 0.78940(6) 0.67668(7) 0.34547(12) 0.0236(4) Uani 1 1 d . . . . .
C5 C 0.81471(7) 0.68715(7) 0.26962(13) 0.0280(4) Uani 1 1 d . . . . .
H5 H 0.8322 0.6723 0.2583 0.034 Uiso 1 1 calc R . . . .
C6 C 0.81552(7) 0.71846(7) 0.20949(13) 0.0288(4) Uani 1 1 d . . . . .
H6 H 0.8342 0.7256 0.1592 0.035 Uiso 1 1 calc R . . . .
C7 C 0.78896(7) 0.73908(7) 0.22351(12) 0.0260(4) Uani 1 1 d . . . . .
H7 H 0.7883 0.7597 0.1819 0.031 Uiso 1 1 calc R . . . .
C8 C 0.76334(6) 0.72958(6) 0.29857(12) 0.0220(4) Uani 1 1 d . . . . .
C9 C 0.76447(6) 0.69991(6) 0.36125(12) 0.0208(4) Uani 1 1 d . . . . .
C10 C 0.73390(6) 0.75063(6) 0.31231(12) 0.0219(4) Uani 1 1 d . . . . .
C11 C 0.69635(7) 0.77659(7) 0.41423(12) 0.0238(4) Uani 1 1 d . . . . .
H11A H 0.6634 0.7538 0.4225 0.036 Uiso 1 1 calc GR . . . .
H11B H 0.6997 0.7971 0.3661 0.036 Uiso 1 1 calc GR . . . .
H11C H 0.7088 0.7951 0.4668 0.036 Uiso 1 1 calc GR . . . .
C12 C 0.73559(6) 0.73305(6) 0.46747(11) 0.0195(4) Uani 1 1 d . . . . .
C13 C 0.69943(6) 0.71716(6) 0.53787(12) 0.0204(4) Uani 1 1 d . . . . .
C14 C 0.65437(6) 0.68215(6) 0.53741(12) 0.0239(4) Uani 1 1 d . . . . .
H14 H 0.6420 0.6619 0.4893 0.029 Uiso 1 1 calc R . . . .
C15 C 0.62642(7) 0.67656(7) 0.61000(13) 0.0265(4) Uani 1 1 d . . . . .
H15 H 0.5950 0.6522 0.6100 0.032 Uiso 1 1 calc R . . . .
C16 C 0.64328(7) 0.70513(7) 0.68038(12) 0.0251(4) Uani 1 1 d . . . . .
H16 H 0.6233 0.7007 0.7277 0.030 Uiso 1 1 calc R . . . .
C17 C 0.69012(6) 0.74113(6) 0.68316(12) 0.0217(4) Uani 1 1 d . . . . .
C18 C 0.71719(6) 0.74589(6) 0.61040(11) 0.0193(4) Uani 1 1 d . . . . .
C19 C 0.76416(6) 0.77916(6) 0.60313(12) 0.0200(4) Uani 1 1 d . . . . .
C20 C 0.78597(7) 0.80865(6) 0.67063(12) 0.0238(4) Uani 1 1 d . . . . .
H20 H 0.8181 0.8311 0.6676 0.029 Uiso 1 1 calc R . . . .
C21 C 0.75968(7) 0.80494(6) 0.74501(12) 0.0254(4) Uani 1 1 d . . . . .
H21 H 0.7747 0.8254 0.7919 0.030 Uiso 1 1 calc R . . . .
C22 C 0.71343(7) 0.77290(6) 0.75165(12) 0.0242(4) Uani 1 1 d . . . . .
H22 H 0.6968 0.7718 0.8022 0.029 Uiso 1 1 calc R . . . .
C23 C 0.78316(6) 0.77473(6) 0.51721(12) 0.0202(4) Uani 1 1 d . . . . .
C24 C 0.85210(6) 0.76929(6) 0.47412(12) 0.0217(4) Uani 1 1 d . . . . .
C25 C 0.85793(6) 0.80114(6) 0.40324(12) 0.0225(4) Uani 1 1 d . . . . .
C26 C 0.88826(7) 0.80704(7) 0.33692(13) 0.0284(4) Uani 1 1 d . . . . .
H26 H 0.9027 0.7886 0.3351 0.034 Uiso 1 1 calc R . . . .
C27 C 0.89744(8) 0.83939(8) 0.27392(14) 0.0350(5) Uani 1 1 d . . . . .
H27 H 0.9179 0.8433 0.2279 0.042 Uiso 1 1 calc R . . . .
C28 C 0.87643(7) 0.86636(7) 0.27830(14) 0.0328(5) Uani 1 1 d . . . . .
H28 H 0.8834 0.8891 0.2350 0.039 Uiso 1 1 calc R . . . .
C29 C 0.84564(7) 0.86145(7) 0.34326(13) 0.0260(4) Uani 1 1 d . . . . .
C30 C 0.83543(6) 0.82720(6) 0.40627(12) 0.0209(4) Uani 1 1 d . . . . .
C31 C 0.82648(8) 0.89417(7) 0.34968(13) 0.0339(5) Uani 1 1 d D U . . .
H31 H 0.7953 0.8772 0.3780 0.041 Uiso 0.826(8) 1 calc R . P A 1
H31A H 0.8008 0.8801 0.3929 0.041 Uiso 0.174(8) 1 calc R . P A 2
C34 C 0.80839(7) 0.72599(6) 0.59957(12) 0.0249(4) Uani 1 1 d . . . . .
H34A H 0.8256 0.7098 0.5884 0.037 Uiso 1 1 calc GR . . . .
H34B H 0.7751 0.7034 0.6028 0.037 Uiso 1 1 calc GR . . . .
H34C H 0.8187 0.7428 0.6543 0.037 Uiso 1 1 calc GR . . . .
C32 C 0.82101(15) 0.91265(16) 0.26402(19) 0.0437(9) Uani 0.826(8) 1 d D U P A 1
H32A H 0.8516 0.9313 0.2372 0.066 Uiso 0.826(8) 1 calc GR . P A 1
H32B H 0.8068 0.9320 0.2732 0.066 Uiso 0.826(8) 1 calc GR . P A 1
H32C H 0.8011 0.8866 0.2261 0.066 Uiso 0.826(8) 1 calc GR . P A 1
C33 C 0.85981(11) 0.93521(11) 0.4094(3) 0.0383(8) Uani 0.826(8) 1 d D U P A 1
H33A H 0.8623 0.9230 0.4654 0.057 Uiso 0.826(8) 1 calc GR . P A 1
H33B H 0.8475 0.9562 0.4177 0.057 Uiso 0.826(8) 1 calc GR . P A 1
H33C H 0.8906 0.9522 0.3828 0.057 Uiso 0.826(8) 1 calc GR . P A 1
C32A C 0.8024(6) 0.8876(7) 0.2591(7) 0.0437(9) Uani 0.174(8) 1 d D U P A 2
H32D H 0.8261 0.8991 0.2138 0.066 Uiso 0.174(8) 1 calc GR . P A 2
H32E H 0.7859 0.9050 0.2577 0.066 Uiso 0.174(8) 1 calc GR . P A 2
H32F H 0.7804 0.8546 0.2496 0.066 Uiso 0.174(8) 1 calc GR . P A 2
C33A C 0.8573(6) 0.9437(3) 0.3772(13) 0.0383(8) Uani 0.174(8) 1 d D U P A 2
H33D H 0.8643 0.9447 0.4388 0.057 Uiso 0.174(8) 1 calc GR . P A 2
H33E H 0.8415 0.9614 0.3667 0.057 Uiso 0.174(8) 1 calc GR . P A 2
H33F H 0.8863 0.9574 0.3442 0.057 Uiso 0.174(8) 1 calc GR . P A 2

loop_
_atom_site_aniso_label
_atom_site_aniso_U_11
_atom_site_aniso_U_22
_atom_site_aniso_U_33
_atom_site_aniso_U_23
_atom_site_aniso_U_13
_atom_site_aniso_U_12
O1 0.0294(7) 0.0333(8) 0.0228(7) 0.0016(6) -0.0015(6) 0.0187(6)
O2 0.0239(7) 0.0291(7) 0.0337(8) -0.0040(6) -0.0053(6) 0.0179(6)
N1 0.0226(8) 0.0191(8) 0.0218(8) -0.0010(7) 0.0007(6) 0.0123(7)
N2 0.0205(8) 0.0229(8) 0.0205(8) -0.0019(6) -0.0017(6) 0.0135(7)
N3 0.0203(8) 0.0188(8) 0.0265(8) 0.0019(6) 0.0031(6) 0.0117(7)
N4 0.0190(8) 0.0193(8) 0.0265(8) 0.0000(6) -0.0024(6) 0.0103(6)
C1 0.0345(12) 0.0313(11) 0.0501(14) 0.0008(10) -0.0097(10) 0.0185(10)
C2 0.0282(10) 0.0304(11) 0.0293(10) -0.0063(8) -0.0043(8) 0.0201(9)
C3 0.0338(12) 0.0448(13) 0.0410(12) -0.0079(10) -0.0073(10) 0.0274(11)
C4 0.0196(9) 0.0244(9) 0.0272(10) -0.0086(8) -0.0052(8) 0.0112(8)
C5 0.0238(10) 0.0328(11) 0.0309(11) -0.0128(9) -0.0032(8) 0.0168(9)
C6 0.0263(10) 0.0347(11) 0.0240(10) -0.0072(8) 0.0033(8) 0.0142(9)
C7 0.0261(10) 0.0279(10) 0.0219(9) -0.0054(8) -0.0023(8) 0.0119(8)
C8 0.0192(9) 0.0235(9) 0.0215(9) -0.0061(7) -0.0035(7) 0.0093(8)
C9 0.0164(8) 0.0204(9) 0.0231(9) -0.0069(7) -0.0034(7) 0.0073(7)
C10 0.0194(9) 0.0221(9) 0.0226(9) -0.0018(7) -0.0021(7) 0.0093(8)
C11 0.0263(10) 0.0255(10) 0.0250(10) -0.0025(8) -0.0022(8) 0.0169(8)
C12 0.0190(9) 0.0194(9) 0.0213(9) -0.0019(7) -0.0013(7) 0.0106(7)
C13 0.0217(9) 0.0214(9) 0.0224(9) 0.0000(7) 0.0000(7) 0.0140(8)
C14 0.0224(9) 0.0238(10) 0.0241(10) -0.0033(8) -0.0009(8) 0.0105(8)
C15 0.0197(9) 0.0267(10) 0.0302(10) 0.0013(8) 0.0026(8) 0.0093(8)
C16 0.0264(10) 0.0273(10) 0.0247(10) 0.0036(8) 0.0060(8) 0.0157(8)
C17 0.0267(10) 0.0216(9) 0.0215(9) 0.0031(7) 0.0020(7) 0.0155(8)
C18 0.0226(9) 0.0176(9) 0.0210(9) 0.0007(7) -0.0016(7) 0.0125(7)
C19 0.0231(9) 0.0173(8) 0.0219(9) 0.0012(7) -0.0011(7) 0.0118(7)
C20 0.0263(10) 0.0194(9) 0.0258(10) 0.0006(8) -0.0025(8) 0.0116(8)
C21 0.0372(11) 0.0198(9) 0.0204(9) -0.0020(7) -0.0046(8) 0.0152(9)
C22 0.0344(11) 0.0219(9) 0.0204(9) 0.0007(7) 0.0015(8) 0.0172(9)
C23 0.0199(9) 0.0193(9) 0.0231(9) -0.0005(7) -0.0017(7) 0.0110(7)
C24 0.0180(9) 0.0204(9) 0.0265(10) -0.0078(7) -0.0056(7) 0.0093(8)
C25 0.0177(9) 0.0213(9) 0.0271(10) -0.0043(8) -0.0028(7) 0.0087(8)
C26 0.0252(10) 0.0307(11) 0.0339(11) -0.0032(9) 0.0013(8) 0.0175(9)
C27 0.0351(12) 0.0387(12) 0.0359(12) 0.0031(10) 0.0134(9) 0.0221(10)
C28 0.0364(12) 0.0330(11) 0.0320(11) 0.0089(9) 0.0116(9) 0.0197(10)
C29 0.0260(10) 0.0259(10) 0.0279(10) 0.0013(8) 0.0034(8) 0.0142(8)
C30 0.0178(9) 0.0199(9) 0.0233(9) -0.0033(7) -0.0009(7) 0.0081(7)
C31 0.0401(12) 0.0348(11) 0.0354(11) 0.0131(9) 0.0161(9) 0.0252(10)
C34 0.0253(10) 0.0222(9) 0.0291(10) 0.0014(8) -0.0040(8) 0.0132(8)
C32 0.064(2) 0.045(2) 0.0395(14) 0.0131(15) 0.0116(14) 0.041(2)
C33 0.0424(14) 0.0275(13) 0.050(2) 0.0075(13) 0.0137(15) 0.0214(12)
C32A 0.064(2) 0.045(2) 0.0395(14) 0.0131(15) 0.0116(14) 0.041(2)
C33A 0.0424(14) 0.0275(13) 0.050(2) 0.0075(13) 0.0137(15) 0.0214(12)

loop_
_atom_type_symbol
_atom_type_description
_atom_type_scat_dispersion_real
_atom_type_scat_dispersion_imag
_atom_type_scat_source
C C 0.0033 0.0016 'International Tables Vol C Tables 4.2.6.8 and 6.1.1.4'
H H 0.0000 0.0000 'International Tables Vol C Tables 4.2.6.8 and 6.1.1.4'
N N 0.0061 0.0033 'International Tables Vol C Tables 4.2.6.8 and 6.1.1.4'
O O 0.0106 0.0060 'International Tables Vol C Tables 4.2.6.8 and 6.1.1.4'

loop_
_geom_angle_atom_site_label_1
_geom_angle_atom_site_label_2
_geom_angle_atom_site_label_3
_geom_angle
C9 N1 H1 119.7(14)
C9 N1 C12 119.21(16)
C12 N1 H1 116.7(14)
C10 N2 C11 118.68(15)
C10 N2 C12 122.59(15)
C11 N2 C12 118.66(14)
C23 N3 H3 115.8(14)
C30 N3 H3 120.3(13)
C30 N3 C23 120.65(15)
C24 N4 C23 122.58(15)
C24 N4 C34 118.92(15)
C34 N4 C23 118.05(15)
H1A C1 H1B 109.5
H1A C1 H1C 109.5
H1B C1 H1C 109.5
C2 C1 H1A 109.5
C2 C1 H1B 109.5
C2 C1 H1C 109.5
C1 C2 H2 107.4
C1 C2 C3 110.92(17)
C3 C2 H2 107.4
C4 C2 C1 110.37(16)
C4 C2 H2 107.4
C4 C2 C3 113.19(17)
C2 C3 H3A 109.5
C2 C3 H3B 109.5
C2 C3 H3C 109.5
H3A C3 H3B 109.5
H3A C3 H3C 109.5
H3B C3 H3C 109.5
C5 C4 C2 122.04(17)
C5 C4 C9 117.37(18)
C9 C4 C2 120.59(17)
C4 C5 H5 118.6
C4 C5 C6 122.74(18)
C6 C5 H5 118.6
C5 C6 H6 120.3
C7 C6 C5 119.31(18)
C7 C6 H6 120.3
C6 C7 H7 120.2
C6 C7 C8 119.57(19)
C8 C7 H7 120.2
C7 C8 C9 121.06(17)
C7 C8 C10 119.48(17)
C9 C8 C10 119.45(16)
N1 C9 C4 123.60(17)
N1 C9 C8 116.63(16)
C8 C9 C4 119.75(17)
O1 C10 N2 121.90(17)
O1 C10 C8 122.14(17)
N2 C10 C8 115.96(16)
N2 C11 H11A 109.5
N2 C11 H11B 109.5
N2 C11 H11C 109.5
H11A C11 H11B 109.5
H11A C11 H11C 109.5
H11B C11 H11C 109.5
N1 C12 N2 108.55(14)
N1 C12 C13 110.32(15)
N1 C12 C23 114.91(14)
N2 C12 C13 109.63(14)
N2 C12 C23 111.00(13)
C13 C12 C23 102.27(14)
C14 C13 C12 129.64(17)
C14 C13 C18 119.68(17)
C18 C13 C12 110.60(16)
C13 C14 H14 120.7
C13 C14 C15 118.60(17)
C15 C14 H14 120.7
C14 C15 H15 119.0
C16 C15 C14 122.03(18)
C16 C15 H15 119.0
C15 C16 H16 119.8
C15 C16 C17 120.49(17)
C17 C16 H16 119.8
C16 C17 C22 127.72(17)
C18 C17 C16 116.38(17)
C18 C17 C22 115.90(17)
C13 C18 C17 122.81(17)
C19 C18 C13 113.48(16)
C19 C18 C17 123.71(17)
C18 C19 C23 110.49(15)
C20 C19 C18 119.21(17)
C20 C19 C23 130.27(17)
C19 C20 H20 120.7
C19 C20 C21 118.61(18)
C21 C20 H20 120.7
C20 C21 H21 118.9
C22 C21 C20 122.27(18)
C22 C21 H21 118.9
C17 C22 H22 119.9
C21 C22 C17 120.29(17)
C21 C22 H22 119.9
N3 C23 N4 109.23(14)
N3 C23 C12 115.22(14)
N3 C23 C19 109.58(14)
N4 C23 C12 109.73(13)
N4 C23 C19 110.28(14)
C19 C23 C12 102.61(14)
O2 C24 N4 121.54(17)
O2 C24 C25 121.79(17)
N4 C24 C25 116.63(16)
C26 C25 C24 118.84(17)
C26 C25 C30 120.92(18)
C30 C25 C24 120.10(17)
C25 C26 H26 119.9
C27 C26 C25 120.14(18)
C27 C26 H26 119.9
C26 C27 H27 120.5
C26 C27 C28 119.09(19)
C28 C27 H27 120.5
C27 C28 H28 118.6
C27 C28 C29 122.71(19)
C29 C28 H28 118.6
C28 C29 C30 117.73(18)
C28 C29 C31 120.95(18)
C30 C29 C31 121.17(17)
N3 C30 C25 117.16(16)
N3 C30 C29 123.44(17)
C25 C30 C29 119.33(17)
C29 C31 H31 108.3
C29 C31 H31A 106.1
C29 C31 C33 107.3(2)
C29 C31 C32A 102.0(6)
C32 C31 C29 114.40(19)
C32 C31 H31 108.3
C32 C31 C33 110.1(2)
C33 C31 H31 108.3
C32A C31 H31A 106.1
C33A C31 C29 120.3(8)
C33A C31 H31A 106.1
C33A C31 C32A 115.2(9)
N4 C34 H34A 109.5
N4 C34 H34B 109.5
N4 C34 H34C 109.5
H34A C34 H34B 109.5
H34A C34 H34C 109.5
H34B C34 H34C 109.5
C31 C32 H32A 109.5
C31 C32 H32B 109.5
C31 C32 H32C 109.5
H32A C32 H32B 109.5
H32A C32 H32C 109.5
H32B C32 H32C 109.5
C31 C33 H33A 109.5
C31 C33 H33B 109.5
C31 C33 H33C 109.5
H33A C33 H33B 109.5
H33A C33 H33C 109.5
H33B C33 H33C 109.5
C31 C32A H32D 109.5
C31 C32A H32E 109.5
C31 C32A H32F 109.5
H32D C32A H32E 109.5
H32D C32A H32F 109.5
H32E C32A H32F 109.5
C31 C33A H33D 109.5
C31 C33A H33E 109.5
C31 C33A H33F 109.5
H33D C33A H33E 109.5
H33D C33A H33F 109.5
H33E C33A H33F 109.5

loop_
_geom_bond_atom_site_label_1
_geom_bond_atom_site_label_2
_geom_bond_distance
O1 C10 1.236(2)
O2 C24 1.235(2)
N1 H1 0.84(2)
N1 C9 1.383(2)
N1 C12 1.436(2)
N2 C10 1.359(2)
N2 C11 1.461(2)
N2 C12 1.474(2)
N3 H3 0.85(2)
N3 C23 1.438(2)
N3 C30 1.381(2)
N4 C23 1.472(2)
N4 C24 1.355(2)
N4 C34 1.461(2)
C1 H1A 0.9800
C1 H1B 0.9800
C1 H1C 0.9800
C1 C2 1.521(3)
C2 H2 1.0000
C2 C3 1.527(3)
C2 C4 1.520(3)
C3 H3A 0.9800
C3 H3B 0.9800
C3 H3C 0.9800
C4 C5 1.387(3)
C4 C9 1.409(3)
C5 H5 0.9500
C5 C6 1.388(3)
C6 H6 0.9500
C6 C7 1.380(3)
C7 H7 0.9500
C7 C8 1.384(3)
C8 C9 1.399(3)
C8 C10 1.476(3)
C11 H11A 0.9800
C11 H11B 0.9800
C11 H11C 0.9800
C12 C13 1.511(3)
C12 C23 1.681(2)
C13 C14 1.362(3)
C13 C18 1.402(3)
C14 H14 0.9500
C14 C15 1.413(3)
C15 H15 0.9500
C15 C16 1.370(3)
C16 H16 0.9500
C16 C17 1.413(3)
C17 C18 1.403(3)
C17 C22 1.424(3)
C18 C19 1.396(3)
C19 C20 1.369(3)
C19 C23 1.514(3)
C20 H20 0.9500
C20 C21 1.416(3)
C21 H21 0.9500
C21 C22 1.369(3)
C22 H22 0.9500
C24 C25 1.471(3)
C25 C26 1.385(3)
C25 C30 1.401(3)
C26 H26 0.9500
C26 C27 1.371(3)
C27 H27 0.9500
C27 C28 1.387(3)
C28 H28 0.9500
C28 C29 1.387(3)
C29 C30 1.408(3)
C29 C31 1.515(3)
C31 H31 1.0000
C31 H31A 1.0000
C31 C32 1.513(3)
C31 C33 1.562(3)
C31 C32A 1.578(7)
C31 C33A 1.504(7)
C34 H34A 0.9800
C34 H34B 0.9800
C34 H34C 0.9800
C32 H32A 0.9800
C32 H32B 0.9800
C32 H32C 0.9800
C33 H33A 0.9800
C33 H33B 0.9800
C33 H33C 0.9800
C32A H32D 0.9800
C32A H32E 0.9800
C32A H32F 0.9800
C33A H33D 0.9800
C33A H33E 0.9800
C33A H33F 0.9800

loop_
_geom_torsion_atom_site_label_1
_geom_torsion_atom_site_label_2
_geom_torsion_atom_site_label_3
_geom_torsion_atom_site_label_4
_geom_torsion
O2 C24 C25 C26 12.6(3)
O2 C24 C25 C30 -163.16(17)
N1 C12 C13 C14 -53.4(2)
N1 C12 C13 C18 129.83(16)
N1 C12 C23 N3 114.72(17)
N1 C12 C23 N4 -9.0(2)
N1 C12 C23 C19 -126.27(16)
N2 C12 C13 C14 66.1(2)
N2 C12 C13 C18 -110.69(16)
N2 C12 C23 N3 -8.9(2)
N2 C12 C23 N4 -132.67(15)
N2 C12 C23 C19 110.09(15)
N4 C24 C25 C26 -169.68(17)
N4 C24 C25 C30 14.5(2)
C1 C2 C4 C5 -95.8(2)
C1 C2 C4 C9 83.4(2)
C2 C4 C5 C6 178.04(18)
C2 C4 C9 N1 4.1(3)
C2 C4 C9 C8 -174.72(16)
C3 C2 C4 C5 29.2(3)
C3 C2 C4 C9 -151.57(18)
C4 C5 C6 C7 -2.3(3)
C5 C4 C9 N1 -176.66(17)
C5 C4 C9 C8 4.5(3)
C5 C6 C7 C8 2.4(3)
C6 C7 C8 C9 1.0(3)
C6 C7 C8 C10 -178.26(17)
C7 C8 C9 N1 176.56(16)
C7 C8 C9 C4 -4.5(3)
C7 C8 C10 O1 20.9(3)
C7 C8 C10 N2 -159.71(17)
C9 N1 C12 N2 48.1(2)
C9 N1 C12 C13 168.22(15)
C9 N1 C12 C23 -76.8(2)
C9 C4 C5 C6 -1.2(3)
C9 C8 C10 O1 -158.40(17)
C9 C8 C10 N2 21.0(2)
C10 N2 C12 N1 -29.8(2)
C10 N2 C12 C13 -150.32(16)
C10 N2 C12 C23 97.44(18)
C10 C8 C9 N1 -4.2(2)
C10 C8 C9 C4 174.74(16)
C11 N2 C10 O1 -6.1(3)
C11 N2 C10 C8 174.48(16)
C11 N2 C12 N1 153.51(15)
C11 N2 C12 C13 33.0(2)
C11 N2 C12 C23 -79.29(18)
C12 N1 C9 C4 148.54(17)
C12 N1 C9 C8 -32.6(2)
C12 N2 C10 O1 177.16(16)
C12 N2 C10 C8 -2.2(2)
C12 C13 C14 C15 -175.08(18)
C12 C13 C18 C17 175.45(16)
C12 C13 C18 C19 -5.0(2)
C13 C12 C23 N3 -125.77(16)
C13 C12 C23 N4 110.48(15)
C13 C12 C23 C19 -6.76(16)
C13 C14 C15 C16 -0.1(3)
C13 C18 C19 C20 -178.36(16)
C13 C18 C19 C23 -0.1(2)
C14 C13 C18 C17 -1.7(3)
C14 C13 C18 C19 177.88(16)
C14 C15 C16 C17 -1.1(3)
C15 C16 C17 C18 0.9(3)
C15 C16 C17 C22 -178.16(18)
C16 C17 C18 C13 0.5(3)
C16 C17 C18 C19 -179.05(17)
C16 C17 C22 C21 177.77(18)
C17 C18 C19 C20 1.2(3)
C17 C18 C19 C23 179.47(16)
C18 C13 C14 C15 1.5(3)
C18 C17 C22 C21 -1.3(3)
C18 C19 C20 C21 -1.3(3)
C18 C19 C23 N3 127.31(16)
C18 C19 C23 N4 -112.41(16)
C18 C19 C23 C12 4.43(18)
C19 C20 C21 C22 0.2(3)
C20 C19 C23 N3 -54.7(2)
C20 C19 C23 N4 65.6(2)
C20 C19 C23 C12 -177.57(18)
C20 C21 C22 C17 1.2(3)
C22 C17 C18 C13 179.66(16)
C22 C17 C18 C19 0.1(3)
C23 N3 C30 C25 -26.4(2)
C23 N3 C30 C29 156.76(18)
C23 N4 C24 O2 -176.87(16)
C23 N4 C24 C25 5.4(2)
C23 C12 C13 C14 -176.06(18)
C23 C12 C13 C18 7.14(18)
C23 C19 C20 C21 -179.21(17)
C24 N4 C23 N3 -32.0(2)
C24 N4 C23 C12 95.22(18)
C24 N4 C23 C19 -152.46(16)
C24 C25 C26 C27 -174.39(19)
C24 C25 C30 N3 -4.5(3)
C24 C25 C30 C29 172.52(17)
C25 C26 C27 C28 0.8(3)
C26 C25 C30 N3 179.82(17)
C26 C25 C30 C29 -3.2(3)
C26 C27 C28 C29 -1.2(3)
C27 C28 C29 C30 -0.6(3)
C27 C28 C29 C31 175.0(2)
C28 C29 C30 N3 179.55(18)
C28 C29 C30 C25 2.7(3)
C28 C29 C31 C32 31.3(3)
C28 C29 C31 C33 -91.1(3)
C28 C29 C31 C32A 57.9(8)
C28 C29 C31 C33A -71.0(9)
C30 N3 C23 N4 42.9(2)
C30 N3 C23 C12 -81.1(2)
C30 N3 C23 C19 163.86(15)
C30 C25 C26 C27 1.4(3)
C30 C29 C31 C32 -153.2(3)
C30 C29 C31 C33 84.3(3)
C30 C29 C31 C32A -126.6(8)
C30 C29 C31 C33A 104.5(9)
C31 C29 C30 N3 3.9(3)
C31 C29 C30 C25 -172.89(18)
C34 N4 C23 N3 155.76(15)
C34 N4 C23 C12 -77.05(18)
C34 N4 C23 C19 35.3(2)
C34 N4 C24 O2 -4.7(3)
C34 N4 C24 C25 177.63(15)
